data_4319028
loop_
_publ_author_name
'Russell A. Allred'
'Lenore H. McAlexander'
'Atta M. Arif'
'Lisa M. Berreau'

_publ_section_title
;
 Chemistry of a Binuclear Cadmium(II) Hydroxide Complex: Formation from
 Water, CO2 Reactivity, and Comparison to a Zinc Analog
;
_journal_name_full 'Inorganic Chemistry'
_journal_page_first 6790
_journal_page_last 6801
_journal_paper_doi 10.1021/ic0258072
_journal_volume 41
_journal_year 2002
_chemical_formula_sum 'C17 H31 Cd Cl2 N3 O8 S2'
_chemical_formula_weight 652.87
_chemical_name_systematic
;
 ?
;
_space_group_IT_number 14
_symmetry_cell_setting monoclinic
_symmetry_space_group_name_Hall '-P 2yab'
_symmetry_space_group_name_H-M 'P 1 21/a 1'
_atom_sites_solution_hydrogens geom
_atom_sites_solution_primary direct
_atom_sites_solution_secondary difmap
_audit_conform_dict_location ftp://ftp.iucr.org/cifdics/cif_core_2.1beta5.dic
_audit_conform_dict_name cif_core.dic
_audit_conform_dict_version 2.1beta5
_audit_creation_date 2000-01-21T16:03:50-00:00
_audit_creation_method 'WinGX routine CIF_UPDATE'
_cell_angle_alpha 90
_cell_angle_beta 109.7241(16)
_cell_angle_gamma 90
_cell_formula_units_Z 4
_cell_length_a 15.1058(2)
_cell_length_b 9.9859(3)
_cell_length_c 18.2415(5)
_cell_measurement_temperature 200.00(10)
_cell_volume 2590.20(11)
_computing_cell_refinement DENZO-SMN
_computing_data_collection 'Nonius COLLECT'
_computing_data_reduction DENZO-SMN
_computing_molecular_graphics 'WinGX, Ortep3'
_computing_structure_refinement 'SHELXL-97 (Sheldrick, 1997)'
_computing_structure_solution SIR97
_diffrn_ambient_temperature 200.00(10)
_diffrn_measured_fraction_theta_full 0.854
_diffrn_measured_fraction_theta_max 0.854
_diffrn_measurement_device_type 'Nonius KappaCCD Diffractometer'
_diffrn_measurement_method 'Phi Scan'
_diffrn_radiation_monochromator graphite
_diffrn_radiation_type MoK\a
_diffrn_radiation_wavelength 0.71073
_diffrn_reflns_av_R_equivalents 0.0288
_diffrn_reflns_av_sigmaI/netI 0.0455
_diffrn_reflns_limit_h_max 16
_diffrn_reflns_limit_h_min -17
_diffrn_reflns_limit_k_max 13
_diffrn_reflns_limit_k_min -15
_diffrn_reflns_limit_l_max 27
_diffrn_reflns_limit_l_min -27
_diffrn_reflns_number 13195
_diffrn_reflns_theta_full 32.48
_diffrn_reflns_theta_max 32.48
_diffrn_reflns_theta_min 3.56
_diffrn_standards_decay_% <3.0
_exptl_absorpt_coefficient_mu 1.256
_exptl_absorpt_correction_type SCALEPACK
_exptl_crystal_colour colorless
_exptl_crystal_density_diffrn 1.674
_exptl_crystal_density_method 'not measured'
_exptl_crystal_description prism
_exptl_crystal_F_000 1328
_exptl_crystal_size_max 0.28
_exptl_crystal_size_mid 0.25
_exptl_crystal_size_min 0.08
_refine_diff_density_max 1.135
_refine_diff_density_min -0.973
_refine_diff_density_rms 0.09
_refine_ls_extinction_coef 0.0011(3)
_refine_ls_extinction_expression Fc^*^=kFc[1+0.001xFc^2^\l^3^/sin(2\q)]^-1/4^
_refine_ls_extinction_method SHELXL
_refine_ls_goodness_of_fit_ref 1.026
_refine_ls_hydrogen_treatment mixed
_refine_ls_matrix_type full
_refine_ls_number_parameters 389
_refine_ls_number_reflns 7980
_refine_ls_number_restraints 0
_refine_ls_restrained_S_all 1.026
_refine_ls_R_factor_all 0.0616
_refine_ls_R_factor_gt 0.0408
_refine_ls_shift/su_max 0
_refine_ls_shift/su_mean 0
_refine_ls_structure_factor_coef Fsqd
_refine_ls_weighting_details 'calc w=1/[\s^2^(Fo^2^)+(0.0341P)^2^+3.4166P] where P=(Fo^2^+2Fc^2^)/3'
_refine_ls_weighting_scheme calc
_refine_ls_wR_factor_gt 0.0906
_refine_ls_wR_factor_ref 0.1003
_reflns_number_gt 6064
_reflns_number_total 7980
_reflns_threshold_expression >2sigma(I)
_cod_data_source_file ic0258072-3_s1_2.cif
_cod_data_source_block shelxl
_cod_depositor_comments
;
The following automatic conversions were performed:

'_cell_measurement_temperature' value '200(0.1)' was changed to
'200.00(10)' - precision was
estimated.

'_diffrn_ambient_temperature' value '200(0.1)' was
changed to '200.00(10)' - precision was estimated.

Automatic conversion script
Id: cif_fix_values 1569 2011-02-09 13:29:24Z adriana 
;
_cod_original_sg_symbol_H-M 'P 21/a'
_cod_database_code 4319028

loop_
_symmetry_equiv_pos_as_xyz
'x, y, z'
'-x+1/2, y+1/2, -z'
'-x, -y, -z'
'x-1/2, -y-1/2, z'

loop_
_atom_site_label
_atom_site_type_symbol
_atom_site_fract_x
_atom_site_fract_y
_atom_site_fract_z
_atom_site_U_iso_or_equiv
_atom_site_adp_type
_atom_site_occupancy
_atom_site_symmetry_multiplicity
_atom_site_calc_flag
_atom_site_refinement_flags
_atom_site_disorder_assembly
_atom_site_disorder_group
Cd1 Cd 0.423034(13) 0.021300(19) 0.187425(11) 0.02800(7) Uani 1 1 d . . .
Cl1 Cl 0.65388(6) -0.04212(9) 0.30647(5) 0.0486(2) Uani 1 1 d . . .
Cl2 Cl 0.42610(5) 0.30659(7) 0.08542(4) 0.03446(15) Uani 1 1 d . . .
S1 S 0.47582(5) -0.13001(7) 0.09524(5) 0.03748(17) Uani 1 1 d . . .
S2 S 0.24838(6) 0.10879(8) 0.12056(5) 0.04265(19) Uani 1 1 d . . .
O1 O 0.59335(16) 0.0622(3) 0.25984(15) 0.0482(6) Uani 1 1 d . . .
O2 O 0.7428(2) -0.0324(4) 0.2989(3) 0.1141(17) Uani 1 1 d . . .
O3 O 0.6121(2) -0.1696(3) 0.27822(19) 0.0710(8) Uani 1 1 d . . .
O4 O 0.6582(3) -0.0263(5) 0.3846(2) 0.1148(16) Uani 1 1 d . . .
O5 O 0.47287(18) 0.2307(3) 0.15593(15) 0.0578(7) Uani 1 1 d . . .
O6 O 0.35483(19) 0.3871(3) 0.09585(19) 0.0642(7) Uani 1 1 d . . .
O7 O 0.49413(18) 0.3876(3) 0.06847(18) 0.0659(8) Uani 1 1 d . . .
O8 O 0.3859(2) 0.2128(3) 0.02396(14) 0.0566(7) Uani 1 1 d . . .
N1 N 0.33430(17) -0.1789(2) 0.19185(16) 0.0384(6) Uani 1 1 d . . .
N2 N 0.4216(2) 0.0082(4) 0.31196(16) 0.0539(8) Uani 1 1 d . . .
N3 N 0.4701(3) 0.2228(5) 0.3422(3) 0.0967(17) Uani 1 1 d . . .
H3 H 0.4783 0.2322 0.297 0.116 Uiso 1 1 calc R A 1
C1 C 0.3907(3) -0.1087(4) -0.0012(2) 0.0523(9) Uani 1 1 d . . .
H1A H 0.327(3) -0.106(4) 0.001(2) 0.054(11) Uiso 1 1 d . . .
H1B H 0.398(3) -0.176(5) -0.028(3) 0.079(15) Uiso 1 1 d . . .
H1C H 0.399(3) -0.019(5) -0.015(3) 0.064(13) Uiso 1 1 d . . .
C2 C 0.4374(3) -0.2859(3) 0.1252(3) 0.0487(9) Uani 1 1 d . . .
H2A H 0.434(2) -0.346(4) 0.088(2) 0.041(9) Uiso 1 1 d . . .
H2B H 0.484(3) -0.299(3) 0.168(2) 0.038(10) Uiso 1 1 d . . .
C3 C 0.3420(3) -0.2820(3) 0.1361(3) 0.0492(9) Uani 1 1 d . . .
H3A H 0.294(3) -0.265(4) 0.089(2) 0.043(10) Uiso 1 1 d . . .
H3B H 0.328(3) -0.371(4) 0.159(2) 0.064(12) Uiso 1 1 d . . .
C4 C 0.2206(3) 0.1923(5) 0.1969(3) 0.0631(12) Uani 1 1 d . . .
H4A H 0.153(3) 0.202(4) 0.182(2) 0.063(12) Uiso 1 1 d . . .
H4B H 0.243(3) 0.148(5) 0.243(3) 0.063(14) Uiso 1 1 d . . .
H4C H 0.259(3) 0.273(5) 0.209(3) 0.083(15) Uiso 1 1 d . . .
C5 C 0.1917(2) -0.0520(3) 0.1130(2) 0.0433(7) Uani 1 1 d . . .
H5A H 0.198(3) -0.085(4) 0.064(2) 0.056(11) Uiso 1 1 d . . .
H5B H 0.126(3) -0.036(3) 0.105(2) 0.044(10) Uiso 1 1 d . . .
C6 C 0.2345(2) -0.1469(3) 0.1795(2) 0.0454(8) Uani 1 1 d . . .
H6A H 0.194(3) -0.224(4) 0.177(2) 0.048(10) Uiso 1 1 d . . .
H6B H 0.227(3) -0.103(4) 0.225(2) 0.046(10) Uiso 1 1 d . . .
C7 C 0.3818(3) -0.2228(4) 0.2727(2) 0.0549(10) Uani 1 1 d . . .
H7A H 0.443(3) -0.253(4) 0.2804(19) 0.043(9) Uiso 1 1 d . . .
H7B H 0.344(3) -0.293(4) 0.286(2) 0.055(11) Uiso 1 1 d . . .
C8 C 0.3886(2) -0.1116(5) 0.3285(2) 0.0595(11) Uani 1 1 d . . .
C9 C 0.3648(3) -0.1279(7) 0.3940(3) 0.0888(19) Uani 1 1 d . . .
H9 H 0.3429 -0.2124 0.4047 0.107 Uiso 1 1 calc R . .
C10 C 0.3723(4) -0.0255(9) 0.4431(3) 0.101(2) Uani 1 1 d . B .
H10 H 0.3529 -0.0364 0.4872 0.122 Uiso 1 1 calc R . .
C11 C 0.4076(3) 0.0940(8) 0.4302(2) 0.087(2) Uani 1 1 d . . .
H11 H 0.4151 0.1653 0.4663 0.105 Uiso 1 1 calc R B .
C12 C 0.4341(2) 0.1132(6) 0.3608(2) 0.0718(15) Uani 1 1 d . B .
C13 C 0.4952(4) 0.3254(6) 0.4001(3) 0.0462(15) Uani 0.642(7) 1 d P B 1
H13A H 0.5219 0.2842 0.4523 0.055 Uiso 0.642(7) 1 calc PR B 1
H13B H 0.4382 0.376 0.3984 0.055 Uiso 0.642(7) 1 calc PR B 1
C14 C 0.5705(3) 0.4257(4) 0.3859(2) 0.0466(8) Uani 1 1 d . . .
C15 C 0.5335(8) 0.4635(7) 0.3006(4) 0.082(3) Uani 0.642(7) 1 d P B 1
H15D H 0.4757 0.5162 0.2899 0.122 Uiso 0.642(7) 1 calc PR B 1
H15E H 0.5199 0.382 0.2687 0.122 Uiso 0.642(7) 1 calc PR B 1
H15F H 0.5808 0.5167 0.2878 0.122 Uiso 0.642(7) 1 calc PR B 1
C16 C 0.6594(5) 0.3460(8) 0.4034(5) 0.074(2) Uani 0.642(7) 1 d P B 1
H16D H 0.6825 0.3217 0.4587 0.111 Uiso 0.642(7) 1 calc PR B 1
H16E H 0.7069 0.3998 0.3913 0.111 Uiso 0.642(7) 1 calc PR B 1
H16F H 0.6467 0.2645 0.3717 0.111 Uiso 0.642(7) 1 calc PR B 1
C17 C 0.5801(3) 0.5548(5) 0.4327(3) 0.0929(18) Uani 1 1 d . B .
H17A H 0.5196 0.6018 0.4166 0.139 Uiso 1 1 calc R . .
H17B H 0.6278 0.6122 0.4233 0.139 Uiso 1 1 calc R . .
H17C H 0.599 0.5334 0.4883 0.139 Uiso 1 1 calc R . .
C13' C 0.4742(3) 0.3981(7) 0.3556(5) 0.044(3) Uani 0.358(7) 1 d PR B 2
H13C H 0.4445 0.4452 0.3055 0.053 Uiso 0.358(7) 1 calc PR B 2
H13D H 0.4421 0.4249 0.3925 0.053 Uiso 0.358(7) 1 calc PR B 2
C15' C 0.6200(10) 0.4357(13) 0.3244(7) 0.061(3) Uani 0.358(7) 1 d P B 2
H15A H 0.6871 0.4533 0.3505 0.091 Uiso 0.358(7) 1 calc PR B 2
H15B H 0.592 0.5089 0.2882 0.091 Uiso 0.358(7) 1 calc PR B 2
H15C H 0.6121 0.3513 0.2955 0.091 Uiso 0.358(7) 1 calc PR B 2
C16' C 0.6307(9) 0.3438(12) 0.4538(8) 0.064(4) Uani 0.358(7) 1 d P B 2
H16A H 0.6963 0.3731 0.4682 0.095 Uiso 0.358(7) 1 calc PR B 2
H16B H 0.6261 0.249 0.4392 0.095 Uiso 0.358(7) 1 calc PR B 2
H16C H 0.6089 0.3561 0.4982 0.095 Uiso 0.358(7) 1 calc PR B 2

loop_
_atom_site_aniso_label
_atom_site_aniso_U_11
_atom_site_aniso_U_22
_atom_site_aniso_U_33
_atom_site_aniso_U_23
_atom_site_aniso_U_13
_atom_site_aniso_U_12
Cd1 0.02741(13) 0.02531(10) 0.03381(11) -0.00396(7) 0.01365(8) -0.00219(7)
Cl1 0.0338(5) 0.0508(5) 0.0567(5) -0.0072(4) 0.0095(3) 0.0109(3)
Cl2 0.0319(4) 0.0271(3) 0.0431(4) 0.0054(3) 0.0110(3) -0.0029(2)
S1 0.0370(4) 0.0326(3) 0.0475(4) -0.0117(3) 0.0203(3) -0.0032(3)
S2 0.0324(4) 0.0325(4) 0.0646(5) 0.0083(3) 0.0184(4) 0.0054(3)
O1 0.0319(13) 0.0497(13) 0.0612(15) 0.0033(12) 0.0131(10) 0.0058(10)
O2 0.041(2) 0.083(3) 0.225(5) 0.011(3) 0.054(3) 0.0165(16)
O3 0.080(2) 0.0476(15) 0.083(2) -0.0014(15) 0.0251(17) -0.0052(14)
O4 0.146(4) 0.135(4) 0.0436(18) -0.008(2) 0.005(2) 0.048(3)
O5 0.0535(15) 0.0495(14) 0.0545(15) 0.0196(12) -0.0028(11) -0.0164(11)
O6 0.0574(17) 0.0415(14) 0.102(2) -0.0072(14) 0.0370(15) 0.0089(11)
O7 0.0469(16) 0.0570(16) 0.094(2) 0.0267(15) 0.0246(14) -0.0138(12)
O8 0.0805(19) 0.0445(14) 0.0463(14) -0.0071(11) 0.0232(13) -0.0104(12)
N1 0.0301(14) 0.0311(12) 0.0561(16) 0.0111(11) 0.0174(11) 0.0021(9)
N2 0.0255(16) 0.104(3) 0.0332(14) -0.0114(15) 0.0108(11) -0.0007(14)
N3 0.069(3) 0.141(4) 0.102(3) -0.097(3) 0.058(2) -0.056(3)
C1 0.059(3) 0.048(2) 0.049(2) -0.0147(17) 0.0175(17) -0.0035(17)
C2 0.045(2) 0.0264(14) 0.077(3) -0.0073(16) 0.0239(19) 0.0024(13)
C3 0.044(2) 0.0235(14) 0.083(3) -0.0013(15) 0.0244(19) -0.0032(12)
C4 0.040(2) 0.060(3) 0.090(4) -0.028(2) 0.021(2) 0.0048(18)
C5 0.0295(18) 0.0401(17) 0.055(2) -0.0037(14) 0.0066(14) 0.0013(12)
C6 0.0291(17) 0.0383(16) 0.073(2) 0.0106(16) 0.0221(16) -0.0013(12)
C7 0.041(2) 0.064(2) 0.066(2) 0.035(2) 0.0272(17) 0.0142(17)
C8 0.0296(19) 0.106(3) 0.047(2) 0.029(2) 0.0177(15) 0.0151(19)
C9 0.067(3) 0.157(5) 0.056(3) 0.051(3) 0.039(2) 0.052(3)
C10 0.064(3) 0.199(8) 0.051(3) 0.038(4) 0.032(2) 0.050(4)
C11 0.036(2) 0.178(6) 0.041(2) -0.033(3) 0.0030(17) 0.032(3)
C12 0.0183(19) 0.148(5) 0.046(2) -0.041(3) 0.0076(14) -0.003(2)
C13 0.048(3) 0.048(3) 0.045(3) -0.016(3) 0.020(2) -0.006(2)
C14 0.059(2) 0.0437(18) 0.0406(17) -0.0036(14) 0.0208(15) 0.0043(15)
C15 0.149(9) 0.038(3) 0.058(4) -0.001(3) 0.035(5) -0.008(4)
C16 0.050(4) 0.076(5) 0.099(6) -0.027(4) 0.027(4) -0.015(3)
C17 0.090(4) 0.098(4) 0.086(4) -0.059(3) 0.024(3) -0.008(3)
C13' 0.050(6) 0.038(5) 0.043(5) -0.016(4) 0.013(4) -0.002(4)
C15' 0.071(9) 0.070(7) 0.050(6) -0.011(6) 0.033(6) -0.025(6)
C16' 0.062(8) 0.049(6) 0.064(8) 0.018(5) 0.001(6) -0.006(5)

loop_
_atom_type_symbol
_atom_type_description
_atom_type_scat_dispersion_real
_atom_type_scat_dispersion_imag
_atom_type_scat_source
C C 0.0033 0.0016 'International Tables Vol C Tables 4.2.6.8 and 6.1.1.4'
H H 0 0 'International Tables Vol C Tables 4.2.6.8 and 6.1.1.4'
N N 0.0061 0.0033 'International Tables Vol C Tables 4.2.6.8 and 6.1.1.4'
O O 0.0106 0.006 'International Tables Vol C Tables 4.2.6.8 and 6.1.1.4'
S S 0.1246 0.1234 'International Tables Vol C Tables 4.2.6.8 and 6.1.1.4'
Cl Cl 0.1484 0.1585 'International Tables Vol C Tables 4.2.6.8 and 6.1.1.4'
Cd Cd -0.8075 1.2024 'International Tables Vol C Tables 4.2.6.8 and 6.1.1.4'

loop_
_geom_angle_atom_site_label_1
_geom_angle_atom_site_label_2
_geom_angle_atom_site_label_3
_geom_angle
_geom_angle_site_symmetry_1
_geom_angle_site_symmetry_3
_geom_angle_publ_flag
N2 Cd1 O5 113.84(12) . . ?
N2 Cd1 N1 74.25(11) . . ?
O5 Cd1 N1 164.85(8) . . ?
N2 Cd1 O1 80.62(9) . . ?
O5 Cd1 O1 68.11(8) . . ?
N1 Cd1 O1 126.87(8) . . ?
N2 Cd1 S1 136.39(9) . . ?
O5 Cd1 S1 99.58(8) . . ?
N1 Cd1 S1 80.47(7) . . ?
O1 Cd1 S1 87.18(6) . . ?
N2 Cd1 S2 97.73(8) . . ?
O5 Cd1 S2 86.88(7) . . ?
N1 Cd1 S2 79.15(6) . . ?
O1 Cd1 S2 151.20(6) . . ?
S1 Cd1 S2 111.81(3) . . ?
O2 Cl1 O4 111.8(3) . . ?
O2 Cl1 O3 110.3(2) . . ?
O4 Cl1 O3 109.0(3) . . ?
O2 Cl1 O1 109.1(2) . . ?
O4 Cl1 O1 108.4(2) . . ?
O3 Cl1 O1 108.13(17) . . ?
O6 Cl2 O7 110.26(17) . . ?
O6 Cl2 O8 109.79(17) . . ?
O7 Cl2 O8 110.43(18) . . ?
O6 Cl2 O5 110.10(19) . . ?
O7 Cl2 O5 108.54(16) . . ?
O8 Cl2 O5 107.67(15) . . ?
C1 S1 C2 101.5(2) . . ?
C1 S1 Cd1 106.88(14) . . ?
C2 S1 Cd1 96.07(13) . . ?
C4 S2 C5 104.1(2) . . ?
C4 S2 Cd1 104.70(17) . . ?
C5 S2 Cd1 96.59(11) . . ?
Cl1 O1 Cd1 121.57(14) . . ?
Cl2 O5 Cd1 125.30(14) . . ?
C7 N1 C3 110.9(3) . . ?
C7 N1 C6 110.1(3) . . ?
C3 N1 C6 111.0(3) . . ?
C7 N1 Cd1 101.0(2) . . ?
C3 N1 Cd1 112.25(19) . . ?
C6 N1 Cd1 111.26(18) . . ?
C12 N2 C8 121.0(4) . . ?
C12 N2 Cd1 124.6(3) . . ?
C8 N2 Cd1 113.3(2) . . ?
C12 N3 C13 115.9(4) . . ?
C12 N3 C13' 141.9(4) . . ?
C13 N3 C13' 36.7(4) . . ?
C12 N3 H3 122.1 . . ?
C13 N3 H3 122.1 . . ?
C13' N3 H3 90.8 . . ?
S1 C1 H1A 111(2) . . ?
S1 C1 H1B 106(3) . . ?
H1A C1 H1B 111(4) . . ?
S1 C1 H1C 105(3) . . ?
H1A C1 H1C 102(3) . . ?
H1B C1 H1C 122(4) . . ?
C3 C2 S1 115.7(2) . . ?
C3 C2 H2A 107(2) . . ?
S1 C2 H2A 107(2) . . ?
C3 C2 H2B 113(2) . . ?
S1 C2 H2B 99(2) . . ?
H2A C2 H2B 114(3) . . ?
N1 C3 C2 114.0(3) . . ?
N1 C3 H3A 107(2) . . ?
C2 C3 H3A 112(2) . . ?
N1 C3 H3B 104(2) . . ?
C2 C3 H3B 111(2) . . ?
H3A C3 H3B 109(3) . . ?
S2 C4 H4A 110(2) . . ?
S2 C4 H4B 113(3) . . ?
H4A C4 H4B 109(4) . . ?
S2 C4 H4C 107(3) . . ?
H4A C4 H4C 118(4) . . ?
H4B C4 H4C 101(4) . . ?
C6 C5 S2 115.9(2) . . ?
C6 C5 H5A 112(2) . . ?
S2 C5 H5A 101(2) . . ?
C6 C5 H5B 111(2) . . ?
S2 C5 H5B 108(2) . . ?
H5A C5 H5B 109(3) . . ?
N1 C6 C5 113.4(3) . . ?
N1 C6 H6A 115(2) . . ?
C5 C6 H6A 112(2) . . ?
N1 C6 H6B 112(2) . . ?
C5 C6 H6B 105(2) . . ?
H6A C6 H6B 98(3) . . ?
N1 C7 C8 111.2(3) . . ?
N1 C7 H7A 112(2) . . ?
C8 C7 H7A 108(2) . . ?
N1 C7 H7B 109(2) . . ?
C8 C7 H7B 106(2) . . ?
H7A C7 H7B 111(3) . . ?
N2 C8 C9 121.3(5) . . ?
N2 C8 C7 116.7(3) . . ?
C9 C8 C7 122.1(5) . . ?
C10 C9 C8 120.4(6) . . ?
C10 C9 H9 119.8 . . ?
C8 C9 H9 119.8 . . ?
C9 C10 C11 120.3(5) . . ?
C9 C10 H10 119.9 . . ?
C11 C10 H10 119.9 . . ?
C10 C11 C12 120.1(5) . . ?
C10 C11 H11 119.9 . . ?
C12 C11 H11 119.9 . . ?
N3 C12 N2 117.0(3) . . ?
N3 C12 C11 126.1(5) . . ?
N2 C12 C11 116.9(5) . . ?
N3 C13 C14 110.8(4) . . ?
N3 C13 H13A 109.5 . . ?
C14 C13 H13A 109.5 . . ?
N3 C13 H13B 109.5 . . ?
C14 C13 H13B 109.5 . . ?
H13A C13 H13B 108.1 . . ?
C13' C14 C16 135.8(4) . . ?
C13' C14 C16' 118.6(7) . . ?
C16 C14 C16' 44.6(6) . . ?
C13' C14 C15 70.6(6) . . ?
C16 C14 C15 110.1(6) . . ?
C16' C14 C15 153.1(7) . . ?
C13' C14 C17 106.1(4) . . ?
C16 C14 C17 114.8(4) . . ?
C16' C14 C17 94.7(6) . . ?
C15 C14 C17 107.3(4) . . ?
C13' C14 C15' 114.7(7) . . ?
C16 C14 C15' 64.6(7) . . ?
C16' C14 C15' 109.0(9) . . ?
C15 C14 C15' 48.6(6) . . ?
C17 C14 C15' 111.9(6) . . ?
C13' C14 C13 40.5(4) . . ?
C16 C14 C13 105.5(4) . . ?
C16' C14 C13 78.1(6) . . ?
C15 C14 C13 106.6(5) . . ?
C17 C14 C13 112.2(3) . . ?
C15' C14 C13 134.5(5) . . ?
C14 C15 H15D 109.5 . . ?
C14 C15 H15E 109.5 . . ?
H15D C15 H15E 109.5 . . ?
C14 C15 H15F 109.5 . . ?
H15D C15 H15F 109.5 . . ?
H15E C15 H15F 109.5 . . ?
C14 C16 H16D 109.5 . . ?
C14 C16 H16E 109.5 . . ?
H16D C16 H16E 109.5 . . ?
C14 C16 H16F 109.5 . . ?
H16D C16 H16F 109.5 . . ?
H16E C16 H16F 109.5 . . ?
C14 C17 H17A 109.5 . . ?
C14 C17 H17B 109.5 . . ?
H17A C17 H17B 109.5 . . ?
C14 C17 H17C 109.5 . . ?
H17A C17 H17C 109.5 . . ?
H17B C17 H17C 109.5 . . ?
C14 C13' N3 103.5(4) . . ?
C14 C13' H13C 111.1 . . ?
N3 C13' H13C 111.1 . . ?
C14 C13' H13D 111.1 . . ?
N3 C13' H13D 111.1 . . ?
H13C C13' H13D 109 . . ?
C14 C15' H15A 109.5 . . ?
C14 C15' H15B 109.5 . . ?
H15A C15' H15B 109.5 . . ?
C14 C15' H15C 109.5 . . ?
H15A C15' H15C 109.5 . . ?
H15B C15' H15C 109.5 . . ?
C14 C16' H16A 109.5 . . ?
C14 C16' H16B 109.5 . . ?
H16A C16' H16B 109.5 . . ?
C14 C16' H16C 109.5 . . ?
H16A C16' H16C 109.5 . . ?
H16B C16' H16C 109.5 . . ?

loop_
_geom_bond_atom_site_label_1
_geom_bond_atom_site_label_2
_geom_bond_distance
_geom_bond_site_symmetry_2
_geom_bond_publ_flag
Cd1 N2 2.283(3) . ?
Cd1 O5 2.358(2) . ?
Cd1 N1 2.424(2) . ?
Cd1 O1 2.497(2) . ?
Cd1 S1 2.5791(7) . ?
Cd1 S2 2.6532(8) . ?
Cl1 O2 1.399(4) . ?
Cl1 O4 1.413(4) . ?
Cl1 O3 1.437(3) . ?
Cl1 O1 1.456(2) . ?
Cl2 O6 1.407(3) . ?
Cl2 O7 1.422(2) . ?
Cl2 O8 1.429(3) . ?
Cl2 O5 1.454(2) . ?
S1 C1 1.807(4) . ?
S1 C2 1.809(4) . ?
S2 C4 1.790(4) . ?
S2 C5 1.803(3) . ?
N1 C7 1.472(4) . ?
N1 C3 1.479(4) . ?
N1 C6 1.482(4) . ?
N2 C12 1.347(5) . ?
N2 C8 1.368(5) . ?
N3 C12 1.317(7) . ?
N3 C13 1.427(6) . ?
N3 C13' 1.766(8) . ?
N3 H3 0.88 . ?
C1 H1A 0.98(4) . ?
C1 H1B 0.87(5) . ?
C1 H1C 0.95(5) . ?
C2 C3 1.520(5) . ?
C2 H2A 0.90(4) . ?
C2 H2B 0.87(3) . ?
C3 H3A 0.94(4) . ?
C3 H3B 1.03(4) . ?
C4 H4A 0.97(4) . ?
C4 H4B 0.91(4) . ?
C4 H4C 0.98(5) . ?
C5 C6 1.503(5) . ?
C5 H5A 0.99(4) . ?
C5 H5B 0.96(4) . ?
C6 H6A 0.97(4) . ?
C6 H6B 0.99(4) . ?
C7 C8 1.486(6) . ?
C7 H7A 0.94(4) . ?
C7 H7B 0.99(4) . ?
C8 C9 1.369(5) . ?
C9 C10 1.338(9) . ?
C9 H9 0.95 . ?
C10 C11 1.360(9) . ?
C10 H10 0.95 . ?
C11 C12 1.463(7) . ?
C11 H11 0.95 . ?
C13 C14 1.600(7) . ?
C13 H13A 0.99 . ?
C13 H13B 0.99 . ?
C14 C13' 1.398(6) . ?
C14 C16 1.500(8) . ?
C14 C16' 1.506(11) . ?
C14 C15 1.514(8) . ?
C14 C17 1.526(5) . ?
C14 C15' 1.548(11) . ?
C15 H15D 0.98 . ?
C15 H15E 0.98 . ?
C15 H15F 0.98 . ?
C16 H16D 0.98 . ?
C16 H16E 0.98 . ?
C16 H16F 0.98 . ?
C17 H17A 0.98 . ?
C17 H17B 0.98 . ?
C17 H17C 0.98 . ?
C13' H13C 0.99 . ?
C13' H13D 0.99 . ?
C15' H15A 0.98 . ?
C15' H15B 0.98 . ?
C15' H15C 0.98 . ?
C16' H16A 0.98 . ?
C16' H16B 0.98 . ?
C16' H16C 0.98 . ?

loop_
_geom_torsion_atom_site_label_1
_geom_torsion_atom_site_label_2
_geom_torsion_atom_site_label_3
_geom_torsion_atom_site_label_4
_geom_torsion
_geom_torsion_site_symmetry_1
_geom_torsion_site_symmetry_2
_geom_torsion_site_symmetry_3
_geom_torsion_site_symmetry_4
_geom_torsion_publ_flag
N2 Cd1 S1 C1 142.33(19) . . . . ?
O5 Cd1 S1 C1 -77.19(17) . . . . ?
N1 Cd1 S1 C1 87.44(17) . . . . ?
O1 Cd1 S1 C1 -144.43(17) . . . . ?
S2 Cd1 S1 C1 13.27(16) . . . . ?
N2 Cd1 S1 C2 38.30(18) . . . . ?
O5 Cd1 S1 C2 178.78(15) . . . . ?
N1 Cd1 S1 C2 -16.58(15) . . . . ?
O1 Cd1 S1 C2 111.54(15) . . . . ?
S2 Cd1 S1 C2 -90.75(14) . . . . ?
N2 Cd1 S2 C4 25.5(2) . . . . ?
O5 Cd1 S2 C4 -88.1(2) . . . . ?
N1 Cd1 S2 C4 97.8(2) . . . . ?
O1 Cd1 S2 C4 -59.0(2) . . . . ?
S1 Cd1 S2 C4 172.82(19) . . . . ?
N2 Cd1 S2 C5 -81.00(16) . . . . ?
O5 Cd1 S2 C5 165.35(15) . . . . ?
N1 Cd1 S2 C5 -8.76(15) . . . . ?
O1 Cd1 S2 C5 -165.58(18) . . . . ?
S1 Cd1 S2 C5 66.28(14) . . . . ?
O2 Cl1 O1 Cd1 142.6(2) . . . . ?
O4 Cl1 O1 Cd1 -95.4(3) . . . . ?
O3 Cl1 O1 Cd1 22.7(2) . . . . ?
N2 Cd1 O1 Cl1 67.48(18) . . . . ?
O5 Cd1 O1 Cl1 -172.0(2) . . . . ?
N1 Cd1 O1 Cl1 5.4(2) . . . . ?
S1 Cd1 O1 Cl1 -70.51(16) . . . . ?
S2 Cd1 O1 Cl1 156.47(9) . . . . ?
O6 Cl2 O5 Cd1 86.5(2) . . . . ?
O7 Cl2 O5 Cd1 -152.7(2) . . . . ?
O8 Cl2 O5 Cd1 -33.1(2) . . . . ?
N2 Cd1 O5 Cl2 -133.3(2) . . . . ?
N1 Cd1 O5 Cl2 -13.5(5) . . . . ?
O1 Cd1 O5 Cl2 158.4(2) . . . . ?
S1 Cd1 O5 Cl2 75.4(2) . . . . ?
S2 Cd1 O5 Cl2 -36.2(2) . . . . ?
N2 Cd1 N1 C7 -32.5(2) . . . . ?
O5 Cd1 N1 C7 -156.9(4) . . . . ?
O1 Cd1 N1 C7 32.5(2) . . . . ?
S1 Cd1 N1 C7 111.6(2) . . . . ?
S2 Cd1 N1 C7 -133.8(2) . . . . ?
N2 Cd1 N1 C3 -150.6(2) . . . . ?
O5 Cd1 N1 C3 84.9(4) . . . . ?
O1 Cd1 N1 C3 -85.7(2) . . . . ?
S1 Cd1 N1 C3 -6.5(2) . . . . ?
S2 Cd1 N1 C3 108.0(2) . . . . ?
N2 Cd1 N1 C6 84.3(2) . . . . ?
O5 Cd1 N1 C6 -40.1(5) . . . . ?
O1 Cd1 N1 C6 149.3(2) . . . . ?
S1 Cd1 N1 C6 -131.6(2) . . . . ?
S2 Cd1 N1 C6 -17.0(2) . . . . ?
O5 Cd1 N2 C12 9.4(3) . . . . ?
N1 Cd1 N2 C12 -157.0(3) . . . . ?
O1 Cd1 N2 C12 70.3(3) . . . . ?
S1 Cd1 N2 C12 146.1(2) . . . . ?
S2 Cd1 N2 C12 -80.6(3) . . . . ?
O5 Cd1 N2 C8 177.2(2) . . . . ?
N1 Cd1 N2 C8 10.9(2) . . . . ?
O1 Cd1 N2 C8 -121.8(3) . . . . ?
S1 Cd1 N2 C8 -46.1(3) . . . . ?
S2 Cd1 N2 C8 87.2(2) . . . . ?
C1 S1 C2 C3 -66.2(4) . . . . ?
Cd1 S1 C2 C3 42.4(3) . . . . ?
C7 N1 C3 C2 -77.6(4) . . . . ?
C6 N1 C3 C2 159.8(3) . . . . ?
Cd1 N1 C3 C2 34.6(4) . . . . ?
S1 C2 C3 N1 -56.1(5) . . . . ?
C4 S2 C5 C6 -70.5(3) . . . . ?
Cd1 S2 C5 C6 36.5(3) . . . . ?
C7 N1 C6 C5 156.6(3) . . . . ?
C3 N1 C6 C5 -80.2(4) . . . . ?
Cd1 N1 C6 C5 45.5(4) . . . . ?
S2 C5 C6 N1 -59.0(4) . . . . ?
C3 N1 C7 C8 170.3(3) . . . . ?
C6 N1 C7 C8 -66.5(4) . . . . ?
Cd1 N1 C7 C8 51.2(3) . . . . ?
C12 N2 C8 C9 1.7(5) . . . . ?
Cd1 N2 C8 C9 -166.6(3) . . . . ?
C12 N2 C8 C7 -177.1(3) . . . . ?
Cd1 N2 C8 C7 14.5(4) . . . . ?
N1 C7 C8 N2 -48.5(4) . . . . ?
N1 C7 C8 C9 132.7(4) . . . . ?
N2 C8 C9 C10 0.9(6) . . . . ?
C7 C8 C9 C10 179.7(4) . . . . ?
C8 C9 C10 C11 -3.0(7) . . . . ?
C9 C10 C11 C12 2.5(8) . . . . ?
C13 N3 C12 N2 -171.3(4) . . . . ?
C13' N3 C12 N2 154.4(6) . . . . ?
C13 N3 C12 C11 7.7(7) . . . . ?
C13' N3 C12 C11 -26.6(10) . . . . ?
C8 N2 C12 N3 177.0(4) . . . . ?
Cd1 N2 C12 N3 -16.0(5) . . . . ?
C8 N2 C12 C11 -2.1(5) . . . . ?
Cd1 N2 C12 C11 164.9(3) . . . . ?
C10 C11 C12 N3 -178.9(5) . . . . ?
C10 C11 C12 N2 0.1(6) . . . . ?
C12 N3 C13 C14 158.9(4) . . . . ?
C13' N3 C13 C14 -56.7(4) . . . . ?
N3 C13 C14 C13' 76.2(5) . . . . ?
N3 C13 C14 C16 -68.9(6) . . . . ?
N3 C13 C14 C16' -104.4(7) . . . . ?
N3 C13 C14 C15 48.2(6) . . . . ?
N3 C13 C14 C17 165.4(5) . . . . ?
N3 C13 C14 C15' 0.6(11) . . . . ?
C16 C14 C13' N3 3.3(11) . . . . ?
C16' C14 C13' N3 -49.7(9) . . . . ?
C15 C14 C13' N3 102.5(5) . . . . ?
C17 C14 C13' N3 -154.4(5) . . . . ?
C15' C14 C13' N3 81.5(8) . . . . ?
C13 C14 C13' N3 -49.0(4) . . . . ?
C12 N3 C13' C14 124.9(7) . . . . ?
C13 N3 C13' C14 66.9(6) . . . . ?
